data_7108416
loop_
_publ_author_name
'Na Wu'
'Antonios Messinis'
'Andrei S. Batsanov'
'Zhen Yang'
'Andrew Whiting'
'Todd B. Marder'

_publ_section_title
;
 Palladium(II)-catalysed tandem cyclization of electron-deficient aromatic
 enynes
;
_journal_name_full Chem.Commun.
_journal_page_first 9986
_journal_paper_doi 10.1039/c2cc35114e
_journal_volume 48
_journal_year 2012
_chemical_formula_moiety 'C17 H14 O3'
_chemical_formula_sum 'C17 H14 O3'
_chemical_formula_weight 266.28
_chemical_melting_point 459.7(5)
_chemical_name_common 1-cyclopentyl-indeno(2,1-c)pyran-3,9-dione
_chemical_name_systematic
;
1-cyclopentyl-indeno[2,1-c]pyran-3,9-dione
;
_space_group_crystal_system triclinic
_space_group_IT_number 2
_space_group_name_Hall '-P 1'
_space_group_name_H-M_alt 'P -1'
_symmetry_space_group_name_Hall '-P 1'
_symmetry_space_group_name_H-M 'P -1'
_atom_sites_solution_hydrogens geom
_atom_sites_solution_primary direct
_atom_sites_solution_secondary difmap
_audit_creation_date 2011-12-07
_audit_creation_method ' Olex2 1.1-beta (compiled 2011.11.01 svn.r2039, GUI svn.r3906)'
_cell_angle_alpha 99.81(2)
_cell_angle_beta 93.34(2)
_cell_angle_gamma 98.10(2)
_cell_formula_units_Z 2
_cell_length_a 5.2209(5)
_cell_length_b 10.1676(10)
_cell_length_c 12.1963(12)
_cell_measurement_reflns_used 4484
_cell_measurement_temperature 120
_cell_measurement_theta_max 29.957
_cell_measurement_theta_min 2.421
_cell_volume 629.35(12)
_computing_cell_refinement 'SAINT v7.46A (Bruker, 2008)'
_computing_data_collection 'SMART v5.625 (Bruker, 2001)'
_computing_data_reduction 'SAINT v7.46A (Bruker, 2008)'
_computing_molecular_graphics
;
O. V. Dolomanov, L. J. Bourhis, R. J. Gildea, J. A. K. Howard and H. Puschmann,
OLEX2: a complete structure solution, refinement and analysis program.
J. Appl. Cryst. (2009). 42, 339-341.
;
_computing_publication_material
;
O. V. Dolomanov, L. J. Bourhis, R. J. Gildea, J. A. K. Howard and H. Puschmann,
OLEX2: a complete structure solution, refinement and analysis program.
J. Appl. Cryst. (2009). 42, 339-341.
;
_computing_structure_refinement
;
XL, G.M. Sheldrick, Acta Cryst.
(2008). A64, 112-122
;
_computing_structure_solution
;
XS, G.M. Sheldrick, Acta Cryst.
(2008). A64, 112-122
;
_diffrn_ambient_temperature 120
_diffrn_detector 'CCD area detector'
_diffrn_detector_area_resol_mean 5.6
_diffrn_detector_type 'Bruker SMART CCD 6000 area detector'
_diffrn_measured_fraction_theta_full 0.998
_diffrn_measured_fraction_theta_max 0.998
_diffrn_measurement_device 'three-circle diffractometer'
_diffrn_measurement_device_type 'Bruker SMART CCD 6000 area detector'
_diffrn_measurement_method '\w scans'
_diffrn_radiation_monochromator graphite
_diffrn_radiation_probe x-ray
_diffrn_radiation_type MoK\a
_diffrn_radiation_wavelength 0.71073
_diffrn_radiation_xray_symbol K-L~3~
_diffrn_reflns_av_R_equivalents 0.0257
_diffrn_reflns_av_unetI/netI 0.0271
_diffrn_reflns_limit_h_max 7
_diffrn_reflns_limit_h_min -7
_diffrn_reflns_limit_k_max 14
_diffrn_reflns_limit_k_min -14
_diffrn_reflns_limit_l_max 17
_diffrn_reflns_limit_l_min -17
_diffrn_reflns_number 11692
_diffrn_reflns_theta_full 29.99
_diffrn_reflns_theta_max 29.99
_diffrn_reflns_theta_min 1.70
_diffrn_source 'sealed X-ray tube'
_diffrn_source_current 35.0
_diffrn_source_power 1.75
_diffrn_source_target Mo
_diffrn_source_voltage 50.0
_diffrn_standards_number 0
_exptl_absorpt_coefficient_mu 0.096
_exptl_absorpt_correction_T_max 0.8622
_exptl_absorpt_correction_T_min 0.7760
_exptl_absorpt_correction_type multi-scan
_exptl_absorpt_process_details
;
SADABS-2008/1 (Bruker,2008) was used for absorption correction.
R(int) was 0.0515 before and 0.0419 after correction.
The Ratio of minimum to maximum transmission is 0.9000.
The \l/2 correction factor is 0.0015.
;
_exptl_crystal_colour 'pale yellow'
_exptl_crystal_density_diffrn 1.405
_exptl_crystal_density_method 'not measured'
_exptl_crystal_description prism
_exptl_crystal_F_000 280
_exptl_crystal_size_max 0.5
_exptl_crystal_size_mid 0.13
_exptl_crystal_size_min 0.07
_refine_diff_density_max 0.434
_refine_diff_density_min -0.200
_refine_diff_density_rms 0.056
_refine_ls_extinction_method none
_refine_ls_goodness_of_fit_ref 1.038
_refine_ls_hydrogen_treatment constr
_refine_ls_matrix_type full
_refine_ls_number_parameters 181
_refine_ls_number_reflns 3668
_refine_ls_number_restraints 0
_refine_ls_restrained_S_all 1.038
_refine_ls_R_factor_all 0.0547
_refine_ls_R_factor_gt 0.0443
_refine_ls_shift/su_max 0.000
_refine_ls_shift/su_mean 0.000
_refine_ls_structure_factor_coef Fsqd
_refine_ls_weighting_details 'calc w=1/[\s^2^(Fo^2^)+(0.0696P)^2^+0.1449P] where P=(Fo^2^+2Fc^2^)/3'
_refine_ls_weighting_scheme calc
_refine_ls_wR_factor_gt 0.1163
_refine_ls_wR_factor_ref 0.1248
_reflns_number_gt 2953
_reflns_number_total 3668
_reflns_threshold_expression I>2\s(I)
_cod_data_source_file c2cc35114e.txt
_cod_data_source_block 2d
_cod_original_cell_volume 629.34(11)
_cod_database_code 7108416

loop_
_space_group_symop_id
_space_group_symop_operation_xyz
1 'x, y, z'
2 '-x, -y, -z'

loop_
_atom_site_label
_atom_site_type_symbol
_atom_site_fract_x
_atom_site_fract_y
_atom_site_fract_z
_atom_site_U_iso_or_equiv
_atom_site_adp_type
_atom_site_occupancy
_atom_site_symmetry_multiplicity
_atom_site_calc_flag
_atom_site_refinement_flags
O1 O 0.30693(15) 0.34832(8) 0.21808(7) 0.02163(18) Uani 1 1 d .
O3 O 1.04049(16) 0.62401(9) 0.36328(7) 0.0282(2) Uani 1 1 d .
O2 O -0.02739(16) 0.32066(9) 0.09095(7) 0.0274(2) Uani 1 1 d .
C3 C 0.4994(2) 0.59079(11) 0.16230(9) 0.0193(2) Uani 1 1 d .
C11 C 0.6327(2) 0.53816(11) 0.24813(9) 0.0194(2) Uani 1 1 d .
C10 C 0.8730(2) 0.63378(11) 0.29256(9) 0.0207(2) Uani 1 1 d .
C12 C 0.5315(2) 0.41876(11) 0.27495(9) 0.0195(2) Uani 1 1 d .
C13 C 0.6335(2) 0.35085(11) 0.36304(9) 0.0207(2) Uani 1 1 d .
H13 H 0.7943 0.4087 0.4026 0.025 Uiso 1 1 calc R
C2 C 0.2770(2) 0.52240(11) 0.10629(9) 0.0218(2) Uani 1 1 d .
H2 H 0.1919 0.5583 0.0497 0.026 Uiso 1 1 calc R
C1 C 0.1691(2) 0.39397(11) 0.13306(9) 0.0213(2) Uani 1 1 d .
C4 C 0.6492(2) 0.72154(11) 0.15313(9) 0.0209(2) Uani 1 1 d .
C8 C 1.0494(2) 0.86443(12) 0.23757(10) 0.0263(2) Uani 1 1 d .
H8 H 1.1999 0.8812 0.2886 0.032 Uiso 1 1 calc R
C17 C 0.4343(2) 0.32538(12) 0.45075(9) 0.0234(2) Uani 1 1 d .
H17A H 0.5025 0.3763 0.5258 0.028 Uiso 1 1 calc R
H17B H 0.2675 0.3541 0.4298 0.028 Uiso 1 1 calc R
C14 C 0.7000(2) 0.20949(12) 0.31551(10) 0.0246(2) Uani 1 1 d .
H14A H 0.5884 0.1677 0.2465 0.030 Uiso 1 1 calc R
H14B H 0.8842 0.2155 0.2989 0.030 Uiso 1 1 calc R
C7 C 1.0011(3) 0.95616(12) 0.16904(11) 0.0284(3) Uani 1 1 d .
H7 H 1.1203 1.0369 0.1733 0.034 Uiso 1 1 calc R
C5 C 0.6007(2) 0.81336(12) 0.08455(10) 0.0249(2) Uani 1 1 d .
H5 H 0.4509 0.7964 0.0331 0.030 Uiso 1 1 calc R
C6 C 0.7800(3) 0.93101(12) 0.09419(11) 0.0282(3) Uani 1 1 d .
H6 H 0.7509 0.9955 0.0487 0.034 Uiso 1 1 calc R
C15 C 0.6471(3) 0.12891(12) 0.40829(11) 0.0292(3) Uani 1 1 d .
H15A H 0.7907 0.1518 0.4683 0.035 Uiso 1 1 calc R
H15B H 0.6220 0.0306 0.3791 0.035 Uiso 1 1 calc R
C9 C 0.8700(2) 0.74747(11) 0.22889(9) 0.0217(2) Uani 1 1 d .
C16 C 0.3967(3) 0.17349(13) 0.45026(13) 0.0339(3) Uani 1 1 d .
H16A H 0.2439 0.1266 0.3997 0.041 Uiso 1 1 calc R
H16B H 0.3730 0.1545 0.5263 0.041 Uiso 1 1 calc R

loop_
_atom_site_aniso_label
_atom_site_aniso_U_11
_atom_site_aniso_U_22
_atom_site_aniso_U_33
_atom_site_aniso_U_23
_atom_site_aniso_U_13
_atom_site_aniso_U_12
O1 0.0213(4) 0.0214(4) 0.0220(4) 0.0070(3) -0.0033(3) 0.0008(3)
O3 0.0238(4) 0.0317(5) 0.0288(4) 0.0090(4) -0.0048(3) 0.0015(3)
O2 0.0257(4) 0.0289(4) 0.0262(4) 0.0077(3) -0.0041(3) -0.0019(3)
C3 0.0217(5) 0.0199(5) 0.0178(5) 0.0054(4) 0.0028(4) 0.0054(4)
C11 0.0202(5) 0.0195(5) 0.0187(5) 0.0043(4) 0.0001(4) 0.0037(4)
C10 0.0209(5) 0.0208(5) 0.0204(5) 0.0038(4) 0.0014(4) 0.0032(4)
C12 0.0196(5) 0.0201(5) 0.0186(5) 0.0034(4) -0.0003(4) 0.0037(4)
C13 0.0215(5) 0.0194(5) 0.0218(5) 0.0067(4) -0.0017(4) 0.0032(4)
C2 0.0230(5) 0.0230(5) 0.0205(5) 0.0071(4) 0.0004(4) 0.0036(4)
C1 0.0225(5) 0.0237(5) 0.0180(5) 0.0048(4) -0.0006(4) 0.0041(4)
C4 0.0228(5) 0.0201(5) 0.0208(5) 0.0048(4) 0.0041(4) 0.0046(4)
C8 0.0255(6) 0.0240(6) 0.0288(6) 0.0039(4) 0.0039(4) 0.0016(4)
C17 0.0267(5) 0.0248(5) 0.0206(5) 0.0075(4) 0.0015(4) 0.0061(4)
C14 0.0255(5) 0.0224(5) 0.0280(6) 0.0078(4) 0.0025(4) 0.0071(4)
C7 0.0313(6) 0.0216(5) 0.0329(6) 0.0066(5) 0.0090(5) 0.0014(4)
C5 0.0276(6) 0.0234(5) 0.0259(5) 0.0088(4) 0.0045(4) 0.0058(4)
C6 0.0342(6) 0.0234(5) 0.0304(6) 0.0106(5) 0.0093(5) 0.0060(5)
C15 0.0317(6) 0.0234(6) 0.0366(7) 0.0133(5) 0.0034(5) 0.0082(5)
C9 0.0227(5) 0.0206(5) 0.0223(5) 0.0042(4) 0.0037(4) 0.0039(4)
C16 0.0351(7) 0.0278(6) 0.0439(7) 0.0163(5) 0.0138(6) 0.0058(5)

loop_
_atom_type_symbol
_atom_type_description
_atom_type_scat_dispersion_real
_atom_type_scat_dispersion_imag
_atom_type_scat_source
C C 0.0033 0.0016 'International Tables Vol C Tables 4.2.6.8 and 6.1.1.4'
H H 0.0000 0.0000 'International Tables Vol C Tables 4.2.6.8 and 6.1.1.4'
O O 0.0106 0.0060 'International Tables Vol C Tables 4.2.6.8 and 6.1.1.4'

loop_
_geom_angle_atom_site_label_1
_geom_angle_atom_site_label_2
_geom_angle_atom_site_label_3
_geom_angle
C12 O1 C1 123.55(9)
C2 C3 C11 121.33(10)
C2 C3 C4 130.91(10)
C11 C3 C4 107.76(9)
C12 C11 C3 119.77(10)
C12 C11 C10 131.26(10)
C3 C11 C10 108.98(9)
O3 C10 C11 129.06(10)
O3 C10 C9 126.38(11)
C11 C10 C9 104.55(9)
C11 C12 O1 119.28(10)
C11 C12 C13 127.78(10)
O1 C12 C13 112.93(9)
C12 C13 C14 112.68(9)
C12 C13 C17 112.77(9)
C14 C13 C17 105.01(9)
C12 C13 H13 108.7
C14 C13 H13 108.7
C17 C13 H13 108.7
C3 C2 C1 119.42(10)
C3 C2 H2 120.3
C1 C2 H2 120.3
O2 C1 O1 115.82(10)
O2 C1 C2 127.54(10)
O1 C1 C2 116.63(10)
C5 C4 C9 120.85(11)
C5 C4 C3 130.29(11)
C9 C4 C3 108.86(10)
C9 C8 C7 117.80(12)
C9 C8 H8 121.1
C7 C8 H8 121.1
C16 C17 C13 105.98(9)
C16 C17 H17A 110.5
C13 C17 H17A 110.5
C16 C17 H17B 110.5
C13 C17 H17B 110.5
H17A C17 H17B 108.7
C15 C14 C13 104.08(9)
C15 C14 H14A 110.9
C13 C14 H14A 110.9
C15 C14 H14B 110.9
C13 C14 H14B 110.9
H14A C14 H14B 109.0
C8 C7 C6 120.89(12)
C8 C7 H7 119.6
C6 C7 H7 119.6
C4 C5 C6 117.57(11)
C4 C5 H5 121.2
C6 C5 H5 121.2
C5 C6 C7 121.51(11)
C5 C6 H6 119.2
C7 C6 H6 119.2
C14 C15 C16 102.75(9)
C14 C15 H15A 111.2
C16 C15 H15A 111.2
C14 C15 H15B 111.2
C16 C15 H15B 111.2
H15A C15 H15B 109.1
C8 C9 C4 121.38(11)
C8 C9 C10 128.79(11)
C4 C9 C10 109.83(10)
C17 C16 C15 104.30(10)
C17 C16 H16A 110.9
C15 C16 H16A 110.9
C17 C16 H16B 110.9
C15 C16 H16B 110.9
H16A C16 H16B 108.9

loop_
_geom_bond_atom_site_label_1
_geom_bond_atom_site_label_2
_geom_bond_distance
O1 C12 1.3668(13)
O1 C1 1.4072(13)
O3 C10 1.2182(14)
O2 C1 1.2100(14)
C3 C2 1.3478(16)
C3 C11 1.4413(14)
C3 C4 1.4695(15)
C11 C12 1.3545(15)
C11 C10 1.4869(15)
C10 C9 1.4997(16)
C12 C13 1.4848(14)
C13 C14 1.5500(16)
C13 C17 1.5625(16)
C13 H13 1.0000
C2 C1 1.4452(16)
C2 H2 0.9500
C4 C5 1.3941(15)
C4 C9 1.3998(16)
C8 C9 1.3908(16)
C8 C7 1.3927(17)
C8 H8 0.9500
C17 C16 1.5280(17)
C17 H17A 0.9900
C17 H17B 0.9900
C14 C15 1.5220(17)
C14 H14A 0.9900
C14 H14B 0.9900
C7 C6 1.3948(19)
C7 H7 0.9500
C5 C6 1.3947(17)
C5 H5 0.9500
C6 H6 0.9500
C15 C16 1.5307(18)
C15 H15A 0.9900
C15 H15B 0.9900
C16 H16A 0.9900
C16 H16B 0.9900
